data_2205808
loop_
_publ_author_name
'Yoe-Reyes, Francisco-Javier'
'Bern\`es, Sylvain'
'Barba-Behrens, Nor\'ah'

_publ_section_title
;
 Dichlorobis(1<i>H</i>-benzimidazole-\k<i>N</i>^3^)cobalt(II)
;
_journal_issue 5
_journal_name_full 'Acta Crystallographica Section E'
_journal_page_first m875
_journal_page_last m877
_journal_paper_doi 10.1107/S1600536805010718
_journal_volume 61
_journal_year 2005
_chemical_formula_iupac '[Co (C7 H6 N2)2 Cl2]'
_chemical_formula_moiety 'C14 H12 Cl2 Co N4'
_chemical_formula_sum 'C14 H12 Cl2 Co N4'
_chemical_formula_weight 366.11
_chemical_name_systematic
;
Dichlorobis(1H-benzimidazole-\kN^3^)cobalt(II)
;
_space_group_IT_number 2
_symmetry_cell_setting triclinic
_symmetry_space_group_name_Hall '-P 1'
_symmetry_space_group_name_H-M 'P -1'
_atom_sites_solution_hydrogens geom
_atom_sites_solution_primary direct
_atom_sites_solution_secondary difmap
_audit_creation_method SHELXTL_Plus
_cell_angle_alpha 85.785(6)
_cell_angle_beta 86.057(9)
_cell_angle_gamma 82.954(9)
_cell_formula_units_Z 2
_cell_length_a 7.4713(12)
_cell_length_b 7.7792(7)
_cell_length_c 13.3329(12)
_cell_measurement_reflns_used 70
_cell_measurement_temperature 296(2)
_cell_measurement_theta_max 13.77
_cell_measurement_theta_min 3.90
_cell_volume 765.59(16)
_computing_cell_refinement XSCANS
_computing_data_collection 'XSCANS (Siemens, 1996)'
_computing_data_reduction XSCANS
_computing_molecular_graphics 'SHELXTL-Plus and MERCURY (Bruno <i>et al.</i>, 2002)'
_computing_publication_material SHELXTL-Plus
_computing_structure_refinement SHELXTL-Plus
_computing_structure_solution 'SHELXTL-Plus (Sheldrick, 1998)'
_diffrn_ambient_temperature 296.0(10)
_diffrn_measured_fraction_theta_full 1.000
_diffrn_measured_fraction_theta_max 1.000
_diffrn_measurement_device_type 'Bruker P4'
_diffrn_measurement_method 2\q/\w
_diffrn_radiation_monochromator graphite
_diffrn_radiation_type MoK\a
_diffrn_radiation_wavelength 0.71073
_diffrn_reflns_av_R_equivalents 0.0216
_diffrn_reflns_av_sigmaI/netI 0.0321
_diffrn_reflns_limit_h_max 5
_diffrn_reflns_limit_h_min -10
_diffrn_reflns_limit_k_max 10
_diffrn_reflns_limit_k_min -10
_diffrn_reflns_limit_l_max 18
_diffrn_reflns_limit_l_min -18
_diffrn_reflns_number 6679
_diffrn_reflns_theta_full 28.75
_diffrn_reflns_theta_max 28.75
_diffrn_reflns_theta_min 2.64
_diffrn_standards_decay_% 0.5
_diffrn_standards_interval_count 97
_diffrn_standards_number 3
_exptl_absorpt_coefficient_mu 1.466
_exptl_absorpt_correction_T_max 0.839
_exptl_absorpt_correction_T_min 0.698
_exptl_absorpt_correction_type psi-scan
_exptl_absorpt_process_details '(XSCANS; Siemens, 1996)'
_exptl_crystal_colour blue
_exptl_crystal_density_diffrn 1.588
_exptl_crystal_density_meas ?
_exptl_crystal_density_method .
_exptl_crystal_description plate
_exptl_crystal_F_000 370
_exptl_crystal_size_max 0.36
_exptl_crystal_size_mid 0.26
_exptl_crystal_size_min 0.12
_refine_diff_density_max 0.444
_refine_diff_density_min -0.338
_refine_ls_extinction_coef 0.0057(17)
_refine_ls_extinction_expression Fc^*^=kFc[1+0.001xFc^2^\l^3^/sin(2\q)]^-1/4^
_refine_ls_extinction_method 'SHELXTL-Plus (Sheldrick, 1998)'
_refine_ls_goodness_of_fit_ref 1.047
_refine_ls_hydrogen_treatment constr
_refine_ls_matrix_type full
_refine_ls_number_parameters 191
_refine_ls_number_reflns 3983
_refine_ls_number_restraints 0
_refine_ls_restrained_S_all 1.047
_refine_ls_R_factor_all 0.0467
_refine_ls_R_factor_gt 0.0366
_refine_ls_shift/su_max 0.001
_refine_ls_shift/su_mean 0.001
_refine_ls_structure_factor_coef Fsqd
_refine_ls_weighting_details 'calc w = 1/[\s^2^(Fo^2^)+(0.0473P)^2^+0.2331P] where P=(Fo^2^+2Fc^2^)/3'
_refine_ls_weighting_scheme calc
_refine_ls_wR_factor_gt 0.0917
_refine_ls_wR_factor_ref 0.0971
_reflns_number_gt 3318
_reflns_number_total 3983
_reflns_threshold_expression I>2\s(I)
_cod_data_source_file sj6069.cif
_cod_data_source_block I
_cod_depositor_comments
;
The following automatic conversions were performed:
'_symmetry_cell_setting' value 'Triclinic' changed to 'triclinic'
according to '/home/saulius/struct/CIF-dictionaries/cif_core.dic'
dictionary named 'cif_core.dic' version 2.4.1 from 2010-06-29.

Automatic conversion script
Id: cif_fix_enum 1527 2010-12-29 10:47:43Z saulius 

The following automatic conversions were performed:

'_symmetry_cell_setting' value 'Triclinic' changed to 'triclinic'
according to /home/saulius/struct/CIF-dictionaries/cif_core.dic
dictionary named 'cif_core.dic' version 2.4.1 from 2010-06-29.

Automatic conversion script
Id: cif_fix_values 1715 2011-07-08 13:25:40Z adriana 
;
_cod_database_code 2205808
_cod_database_fobs_code 2205808

loop_
_symmetry_equiv_pos_as_xyz
'x, y, z'
'-x, -y, -z'

loop_
_atom_site_label
_atom_site_fract_x
_atom_site_fract_y
_atom_site_fract_z
_atom_site_U_iso_or_equiv
_atom_site_adp_type
_atom_site_calc_flag
_atom_site_refinement_flags
_atom_site_occupancy
_atom_site_type_symbol
Co1 0.36571(4) 0.25275(3) 0.738732(19) 0.03808(11) Uani d . 1 Co
Cl1 0.52239(9) 0.12033(9) 0.86576(5) 0.06023(17) Uani d . 1 Cl
Cl2 0.51580(9) 0.45467(7) 0.65072(5) 0.05562(16) Uani d . 1 Cl
N1 0.3421(3) -0.1622(2) 0.56228(15) 0.0440(4) Uani d . 1 N
H1A 0.3681 -0.2702 0.5511 0.053 Uiso calc R 1 H
C2 0.3726(3) -0.0891(2) 0.64529(17) 0.0427(4) Uani d . 1 C
H2A 0.4276 -0.1498 0.6999 0.051 Uiso calc R 1 H
N3 0.3166(2) 0.0798(2) 0.64221(12) 0.0380(4) Uani d . 1 N
C4 0.1717(3) 0.2753(3) 0.50210(16) 0.0447(5) Uani d . 1 C
H4A 0.1606 0.3775 0.5353 0.054 Uiso calc R 1 H
C5 0.1166(4) 0.2735(3) 0.40569(18) 0.0532(6) Uani d . 1 C
H5A 0.0671 0.3766 0.3734 0.064 Uiso calc R 1 H
C6 0.1335(4) 0.1200(3) 0.35517(18) 0.0550(6) Uani d . 1 C
H6A 0.0952 0.1239 0.2900 0.066 Uiso calc R 1 H
C7 0.2054(3) -0.0365(3) 0.39978(17) 0.0493(5) Uani d . 1 C
H7A 0.2162 -0.1386 0.3665 0.059 Uiso calc R 1 H
C8 0.2608(3) -0.0341(2) 0.49665(15) 0.0382(4) Uani d . 1 C
C9 0.2448(3) 0.1179(2) 0.54794(14) 0.0349(4) Uani d . 1 C
N11 -0.1648(3) 0.3801(3) 0.84625(16) 0.0576(5) Uani d . 1 N
H11A -0.2730 0.3535 0.8576 0.069 Uiso calc R 1 H
C12 -0.0268(3) 0.2839(3) 0.80061(18) 0.0506(5) Uani d . 1 C
H12A -0.0361 0.1767 0.7761 0.061 Uiso calc R 1 H
N13 0.1238(2) 0.3572(2) 0.79400(13) 0.0418(4) Uani d . 1 N
C14 0.1869(4) 0.6418(3) 0.85577(17) 0.0534(6) Uani d . 1 C
H14A 0.3090 0.6313 0.8351 0.064 Uiso calc R 1 H
C15 0.1040(5) 0.7853(3) 0.9041(2) 0.0719(9) Uani d . 1 C
H15A 0.1722 0.8732 0.9160 0.086 Uiso calc R 1 H
C16 -0.0775(5) 0.8009(4) 0.9349(2) 0.0745(9) Uani d . 1 C
H16A -0.1278 0.8997 0.9666 0.089 Uiso calc R 1 H
C17 -0.1860(4) 0.6757(4) 0.9203(2) 0.0688(8) Uani d . 1 C
H17A -0.3080 0.6868 0.9413 0.083 Uiso calc R 1 H
C18 -0.1023(3) 0.5303(3) 0.87203(16) 0.0497(5) Uani d . 1 C
C19 0.0790(3) 0.5149(3) 0.83986(14) 0.0414(4) Uani d . 1 C

loop_
_atom_site_aniso_label
_atom_site_aniso_U_11
_atom_site_aniso_U_22
_atom_site_aniso_U_33
_atom_site_aniso_U_12
_atom_site_aniso_U_13
_atom_site_aniso_U_23
Co1 0.04389(18) 0.03248(15) 0.03701(16) -0.00118(10) -0.00303(11) -0.00154(10)
Cl1 0.0574(4) 0.0681(4) 0.0523(3) -0.0020(3) -0.0129(3) 0.0153(3)
Cl2 0.0623(4) 0.0357(3) 0.0666(4) -0.0072(2) 0.0011(3) 0.0102(2)
N1 0.0467(10) 0.0254(7) 0.0589(11) -0.0004(7) 0.0004(8) -0.0055(7)
C2 0.0439(11) 0.0312(9) 0.0511(11) -0.0027(8) -0.0009(9) 0.0057(8)
N3 0.0448(9) 0.0297(7) 0.0384(8) -0.0020(6) -0.0001(7) -0.0007(6)
C4 0.0540(13) 0.0309(9) 0.0478(11) -0.0005(8) -0.0030(9) -0.0012(8)
C5 0.0608(15) 0.0458(11) 0.0512(12) -0.0025(10) -0.0097(11) 0.0091(9)
C6 0.0555(15) 0.0674(15) 0.0434(12) -0.0093(12) -0.0062(10) -0.0052(10)
C7 0.0478(13) 0.0514(12) 0.0507(12) -0.0080(10) 0.0011(10) -0.0173(10)
C8 0.0355(10) 0.0320(9) 0.0465(10) -0.0036(7) 0.0044(8) -0.0062(7)
C9 0.0365(10) 0.0297(8) 0.0378(9) -0.0032(7) 0.0028(7) -0.0024(7)
N11 0.0392(11) 0.0773(14) 0.0573(12) -0.0054(10) -0.0073(9) -0.0087(10)
C12 0.0498(13) 0.0536(12) 0.0512(12) -0.0070(10) -0.0100(10) -0.0137(10)
N13 0.0443(10) 0.0407(8) 0.0407(9) -0.0006(7) -0.0053(7) -0.0089(7)
C14 0.0714(17) 0.0413(11) 0.0481(12) -0.0077(11) -0.0033(11) -0.0059(9)
C15 0.116(3) 0.0424(12) 0.0590(15) -0.0072(14) -0.0090(16) -0.0134(11)
C16 0.114(3) 0.0518(14) 0.0520(14) 0.0202(16) -0.0044(16) -0.0154(11)
C17 0.0686(18) 0.0805(19) 0.0479(13) 0.0288(15) 0.0005(12) -0.0080(12)
C18 0.0519(13) 0.0557(13) 0.0385(10) 0.0090(10) -0.0080(9) -0.0040(9)
C19 0.0512(12) 0.0378(9) 0.0337(9) 0.0039(8) -0.0059(8) -0.0047(7)

loop_
_atom_type_symbol
_atom_type_description
_atom_type_scat_dispersion_real
_atom_type_scat_dispersion_imag
_atom_type_scat_source
C C 0.0033 0.0016 'International Tables Vol C Tables 4.2.6.8 and 6.1.1.4'
H H 0.0000 0.0000 'International Tables Vol C Tables 4.2.6.8 and 6.1.1.4'
N N 0.0061 0.0033 'International Tables Vol C Tables 4.2.6.8 and 6.1.1.4'
Cl Cl 0.1484 0.1585 'International Tables Vol C Tables 4.2.6.8 and 6.1.1.4'
Co Co 0.3494 0.9721 'International Tables Vol C Tables 4.2.6.8 and 6.1.1.4'

loop_
_geom_angle_atom_site_label_1
_geom_angle_atom_site_label_2
_geom_angle_atom_site_label_3
_geom_angle
_geom_angle_publ_flag
N13 Co1 N3 106.21(7) yes
N13 Co1 Cl1 109.05(5) yes
N3 Co1 Cl1 110.62(5) yes
N13 Co1 Cl2 111.21(6) yes
N3 Co1 Cl2 107.64(5) yes
Cl1 Co1 Cl2 111.96(3) yes
C2 N1 C8 108.03(16) no
C2 N1 H1A 126.0 no
C8 N1 H1A 126.0 no
N1 C2 N3 112.95(19) no
N1 C2 H2A 123.5 no
N3 C2 H2A 123.5 no
C2 N3 C9 104.97(16) no
C2 N3 Co1 127.73(15) no
C9 N3 Co1 126.35(12) no
C5 C4 C9 117.36(19) no
C5 C4 H4A 121.3 no
C9 C4 H4A 121.3 no
C4 C5 C6 121.6(2) no
C4 C5 H5A 119.2 no
C6 C5 H5A 119.2 no
C7 C6 C5 121.6(2) no
C7 C6 H6A 119.2 no
C5 C6 H6A 119.2 no
C6 C7 C8 116.6(2) no
C6 C7 H7A 121.7 no
C8 C7 H7A 121.7 no
C7 C8 N1 132.52(19) no
C7 C8 C9 122.43(19) no
N1 C8 C9 105.03(18) no
C4 C9 C8 120.40(19) no
C4 C9 N3 130.56(17) no
C8 C9 N3 109.01(16) no
C12 N11 C18 107.8(2) no
C12 N11 H11A 126.1 no
C18 N11 H11A 126.1 no
N13 C12 N11 112.8(2) no
N13 C12 H12A 123.6 no
N11 C12 H12A 123.6 no
C12 N13 C19 105.10(19) no
C12 N13 Co1 126.14(15) no
C19 N13 Co1 128.62(15) no
C19 C14 C15 116.8(3) no
C19 C14 H14A 121.6 no
C15 C14 H14A 121.6 no
C16 C15 C14 121.6(3) no
C16 C15 H15A 119.2 no
C14 C15 H15A 119.2 no
C17 C16 C15 122.3(2) no
C17 C16 H16A 118.8 no
C15 C16 H16A 118.8 no
C16 C17 C18 116.1(3) no
C16 C17 H17A 121.9 no
C18 C17 H17A 121.9 no
N11 C18 C19 105.44(19) no
N11 C18 C17 132.7(3) no
C19 C18 C17 121.8(3) no
C14 C19 C18 121.3(2) no
C14 C19 N13 129.8(2) no
C18 C19 N13 108.9(2) no

loop_
_geom_bond_atom_site_label_1
_geom_bond_atom_site_label_2
_geom_bond_distance
_geom_bond_publ_flag
Co1 N13 2.0034(18) yes
Co1 N3 2.0105(16) yes
Co1 Cl1 2.2406(7) yes
Co1 Cl2 2.2544(6) yes
N1 C2 1.327(3) no
N1 C8 1.387(3) no
N1 H1A 0.8600 no
C2 N3 1.327(2) no
C2 H2A 0.9300 no
N3 C9 1.398(3) no
C4 C5 1.378(3) no
C4 C9 1.394(3) no
C4 H4A 0.9300 no
C5 C6 1.402(3) no
C5 H5A 0.9300 no
C6 C7 1.380(3) no
C6 H6A 0.9300 no
C7 C8 1.385(3) no
C7 H7A 0.9300 no
C8 C9 1.397(2) no
N11 C12 1.336(3) no
N11 C18 1.384(3) no
N11 H11A 0.8600 no
C12 N13 1.317(3) no
C12 H12A 0.9300 no
N13 C19 1.405(2) no
C14 C19 1.385(3) no
C14 C15 1.388(3) no
C14 H14A 0.9300 no
C15 C16 1.383(5) no
C15 H15A 0.9300 no
C16 C17 1.374(5) no
C16 H16A 0.9300 no
C17 C18 1.402(3) no
C17 H17A 0.9300 no
C18 C19 1.386(3) no

loop_
_geom_hbond_atom_site_label_D
_geom_hbond_atom_site_label_H
_geom_hbond_atom_site_label_A
_geom_hbond_site_symmetry_A
_geom_hbond_distance_DH
_geom_hbond_distance_HA
_geom_hbond_distance_DA
_geom_hbond_angle_DHA
_geom_hbond_publ_flag
N1 H1A Cl2 1_545 0.86 2.60 3.2712(18) 136 yes
N11 H11A Cl1 1_455 0.86 2.50 3.258(2) 147 yes

loop_
_geom_torsion_atom_site_label_1
_geom_torsion_atom_site_label_2
_geom_torsion_atom_site_label_3
_geom_torsion_atom_site_label_4
_geom_torsion
_geom_torsion_publ_flag
C8 N1 C2 N3 0.7(3) no
N1 C2 N3 C9 -0.5(2) no
N1 C2 N3 Co1 -169.82(14) no
N13 Co1 N3 C2 -121.62(18) no
Cl1 Co1 N3 C2 -3.42(19) no
Cl2 Co1 N3 C2 119.18(17) no
N13 Co1 N3 C9 71.20(17) no
Cl1 Co1 N3 C9 -170.60(15) no
Cl2 Co1 N3 C9 -48.00(17) no
C9 C4 C5 C6 -0.2(4) no
C4 C5 C6 C7 0.2(4) no
C5 C6 C7 C8 -0.3(4) no
C6 C7 C8 N1 -177.9(2) no
C6 C7 C8 C9 0.3(3) no
C2 N1 C8 C7 177.8(2) no
C2 N1 C8 C9 -0.6(2) no
C5 C4 C9 C8 0.2(3) no
C5 C4 C9 N3 177.8(2) no
C7 C8 C9 C4 -0.3(3) no
N1 C8 C9 C4 178.34(19) no
C7 C8 C9 N3 -178.31(19) no
N1 C8 C9 N3 0.3(2) no
C2 N3 C9 C4 -177.7(2) no
Co1 N3 C9 C4 -8.2(3) no
C2 N3 C9 C8 0.1(2) no
Co1 N3 C9 C8 169.63(14) no
C18 N11 C12 N13 0.3(3) no
N11 C12 N13 C19 0.2(3) no
N11 C12 N13 Co1 176.22(16) no
N3 Co1 N13 C12 25.3(2) no
Cl1 Co1 N13 C12 -93.92(19) no
Cl2 Co1 N13 C12 142.14(18) no
N3 Co1 N13 C19 -159.58(16) no
Cl1 Co1 N13 C19 81.18(17) no
Cl2 Co1 N13 C19 -42.76(18) no
C19 C14 C15 C16 0.1(4) no
C14 C15 C16 C17 0.4(5) no
C15 C16 C17 C18 -0.1(4) no
C12 N11 C18 C19 -0.6(3) no
C12 N11 C18 C17 179.8(3) no
C16 C17 C18 N11 178.8(3) no
C16 C17 C18 C19 -0.7(4) no
C15 C14 C19 C18 -0.9(3) no
C15 C14 C19 N13 -179.8(2) no
N11 C18 C19 C14 -178.4(2) no
C17 C18 C19 C14 1.2(3) no
N11 C18 C19 N13 0.7(2) no
C17 C18 C19 N13 -179.7(2) no
C12 N13 C19 C14 178.5(2) no
Co1 N13 C19 C14 2.6(3) no
C12 N13 C19 C18 -0.6(2) no
Co1 N13 C19 C18 -176.47(14) no
